data_2227356
loop_
_publ_author_name
'Gervasio, Giuliana'
'Marabello, Domenica'
'Bertolotti, Federica'

_publ_section_title
;
 <i>o</i>-Benzoquinone dioxime
;
_journal_coeditor_code CV2766
_journal_issue 11
_journal_name_full 'Acta Crystallographica Section E'
_journal_page_first o2764
_journal_paper_doi 10.1107/S1600536810039619
_journal_volume 66
_journal_year 2010
_chemical_formula_moiety 'C6 H6 N2 O2'
_chemical_formula_sum 'C6 H6 N2 O2'
_chemical_formula_weight 138.13
_chemical_name_systematic
;
<i>o</i>-Benzoquinone dioxime
;
_space_group_IT_number 29
_symmetry_cell_setting orthorhombic
_symmetry_space_group_name_Hall 'P 2c -2ac'
_symmetry_space_group_name_H-M 'P c a 21'
_atom_sites_solution_hydrogens geom
_atom_sites_solution_primary direct
_atom_sites_solution_secondary difmap
_audit_creation_method SHELXL-97
_cell_angle_alpha 90.00
_cell_angle_beta 90.00
_cell_angle_gamma 90.00
_cell_formula_units_Z 4
_cell_length_a 15.009(5)
_cell_length_b 3.8181(13)
_cell_length_c 10.694(3)
_cell_measurement_reflns_used 500
_cell_measurement_temperature 293(2)
_cell_measurement_theta_max 23.29
_cell_measurement_theta_min 2.71
_cell_volume 612.8(3)
_computing_cell_refinement 'SAINT (Bruker, 2007)'
_computing_data_collection 'SMART (Bruker, 2007)'
_computing_data_reduction 'SAINT (Bruker, 2007)'
_computing_molecular_graphics 'SHELXTL (Sheldrick, 2008)'
_computing_publication_material 'SHELXL97 (Sheldrick, 2008)'
_computing_structure_refinement 'SHELXL97 (Sheldrick, 2008)'
_computing_structure_solution 'SHELXS97 (Sheldrick, 2008)'
_diffrn_ambient_temperature 293(2)
_diffrn_measured_fraction_theta_full 0.992
_diffrn_measured_fraction_theta_max 0.992
_diffrn_measurement_device_type 'Siemens--Bruker APEX'
_diffrn_measurement_method \f
_diffrn_radiation_monochromator graphite
_diffrn_radiation_source 'fine-focus sealed tube'
_diffrn_radiation_type MoK\a
_diffrn_radiation_wavelength 0.71073
_diffrn_reflns_av_R_equivalents 0.0553
_diffrn_reflns_av_sigmaI/netI 0.0436
_diffrn_reflns_limit_h_max 16
_diffrn_reflns_limit_h_min -16
_diffrn_reflns_limit_k_max 3
_diffrn_reflns_limit_k_min -4
_diffrn_reflns_limit_l_max 11
_diffrn_reflns_limit_l_min -11
_diffrn_reflns_number 2330
_diffrn_reflns_theta_full 23.29
_diffrn_reflns_theta_max 23.29
_diffrn_reflns_theta_min 2.71
_diffrn_standards_decay_% 0
_diffrn_standards_interval_time 60
_diffrn_standards_number 11
_exptl_absorpt_coefficient_mu 0.115
_exptl_absorpt_correction_T_max 1.000
_exptl_absorpt_correction_T_min 0.856
_exptl_absorpt_correction_type multi-scan
_exptl_absorpt_process_details '(Blessing, 1995)'
_exptl_crystal_colour orange
_exptl_crystal_density_diffrn 1.497
_exptl_crystal_density_method 'not measured'
_exptl_crystal_description prism
_exptl_crystal_F_000 288
_exptl_crystal_size_max 0.24
_exptl_crystal_size_mid 0.12
_exptl_crystal_size_min 0.04
_refine_diff_density_max 0.193
_refine_diff_density_min -0.129
_refine_ls_extinction_method none
_refine_ls_goodness_of_fit_ref 1.006
_refine_ls_hydrogen_treatment mixed
_refine_ls_matrix_type full
_refine_ls_number_parameters 99
_refine_ls_number_reflns 468
_refine_ls_number_restraints 1
_refine_ls_restrained_S_all 1.005
_refine_ls_R_factor_all 0.0378
_refine_ls_R_factor_gt 0.0336
_refine_ls_shift/su_max 0.000
_refine_ls_shift/su_mean 0.000
_refine_ls_structure_factor_coef Fsqd
_refine_ls_weighting_details 'calc w=1/[\s^2^(Fo^2^)+(0.0605P)^2^] where P=(Fo^2^+2Fc^2^)/3'
_refine_ls_weighting_scheme calc
_refine_ls_wR_factor_gt 0.0798
_refine_ls_wR_factor_ref 0.0820
_reflns_number_gt 418
_reflns_number_total 468
_reflns_threshold_expression >2sigma(I)
_cod_data_source_file cv2766.cif
_cod_data_source_block I
_cod_original_cell_volume 612.8(4)
_cod_database_code 2227356
_cod_database_fobs_code 2227356

loop_
_symmetry_equiv_pos_as_xyz
'x, y, z'
'-x, -y, z+1/2'
'x+1/2, -y, z'
'-x+1/2, y, z+1/2'

loop_
_atom_site_type_symbol
_atom_site_label
_atom_site_fract_x
_atom_site_fract_y
_atom_site_fract_z
_atom_site_U_iso_or_equiv
_atom_site_adp_type
_atom_site_calc_flag
_atom_site_refinement_flags
_atom_site_occupancy
_atom_site_disorder_assembly
_atom_site_disorder_group
C C1 0.6109(3) 0.3317(8) 0.4796(3) 0.0377(8) Uani d . 1 . .
C C2 0.5481(2) 0.2457(9) 0.5795(3) 0.0377(8) Uani d . 1 . .
C C3 0.5843(3) 0.0751(9) 0.6896(3) 0.0479(10) Uani d . 1 . .
H H3A 0.5461 0.0119 0.7543 0.057 Uiso calc R 1 . .
C C4 0.6706(3) 0.0072(9) 0.6998(3) 0.0520(12) Uani d . 1 . .
H H4A 0.6919 -0.1043 0.7711 0.062 Uiso calc R 1 . .
C C5 0.7312(3) 0.1027(10) 0.6031(3) 0.0532(10) Uani d . 1 . .
H H5A 0.7916 0.0552 0.6128 0.064 Uiso calc R 1 . .
C C6 0.7028(3) 0.2599(9) 0.4981(3) 0.0461(9) Uani d . 1 . .
H H6A 0.7437 0.3225 0.4368 0.055 Uiso calc R 1 . .
N N1 0.5761(2) 0.4735(7) 0.3794(3) 0.0426(8) Uani d . 1 . .
N N2 0.4629(2) 0.3068(8) 0.5828(3) 0.0489(8) Uani d . 1 . .
O O1 0.6388(2) 0.5573(8) 0.2905(2) 0.0561(8) Uani d . 1 . .
H H1 0.603(4) 0.638(17) 0.236(6) 0.11(2) Uiso d . 1 . .
O O2 0.4235(2) 0.4598(7) 0.4801(2) 0.0584(9) Uani d . 1 . .
H H2 0.477(5) 0.541(17) 0.422(6) 0.13(2) Uiso d . 1 . .

loop_
_atom_site_aniso_label
_atom_site_aniso_U_11
_atom_site_aniso_U_22
_atom_site_aniso_U_33
_atom_site_aniso_U_12
_atom_site_aniso_U_13
_atom_site_aniso_U_23
C1 0.045(2) 0.0412(18) 0.0267(15) -0.0013(15) -0.0039(15) -0.0047(13)
C2 0.043(2) 0.0426(19) 0.0278(15) -0.0044(16) 0.0022(16) -0.0053(14)
C3 0.067(3) 0.046(2) 0.0306(17) -0.0030(17) 0.0005(18) -0.0007(18)
C4 0.072(3) 0.050(2) 0.035(2) 0.004(2) -0.018(2) 0.0031(14)
C5 0.054(3) 0.055(2) 0.050(2) 0.0067(19) -0.012(2) -0.0059(17)
C6 0.047(2) 0.053(2) 0.0382(18) 0.0039(18) -0.0018(17) -0.0051(17)
N1 0.041(2) 0.0576(19) 0.0294(14) -0.0035(13) 0.0044(16) -0.0011(12)
N2 0.051(2) 0.0646(18) 0.0306(14) 0.0003(17) 0.0034(15) -0.0015(16)
O1 0.0470(18) 0.091(2) 0.0303(12) -0.0017(14) 0.0032(14) 0.0104(13)
O2 0.046(2) 0.090(2) 0.0393(14) 0.0042(14) -0.0021(14) 0.0018(13)

loop_
_atom_type_symbol
_atom_type_description
_atom_type_scat_dispersion_real
_atom_type_scat_dispersion_imag
_atom_type_scat_source
C C 0.0033 0.0016 'International Tables Vol C Tables 4.2.6.8 and 6.1.1.4'
H H 0.0000 0.0000 'International Tables Vol C Tables 4.2.6.8 and 6.1.1.4'
N N 0.0061 0.0033 'International Tables Vol C Tables 4.2.6.8 and 6.1.1.4'
O O 0.0106 0.0060 'International Tables Vol C Tables 4.2.6.8 and 6.1.1.4'

loop_
_geom_angle_atom_site_label_1
_geom_angle_atom_site_label_2
_geom_angle_atom_site_label_3
_geom_angle_site_symmetry_1
_geom_angle_site_symmetry_3
_geom_angle
_geom_angle_publ_flag
N1 C1 C6 . . 125.5(3) ?
N1 C1 C2 . . 115.8(3) ?
C6 C1 C2 . . 118.7(3) ?
N2 C2 C3 . . 115.3(3) ?
N2 C2 C1 . . 127.8(3) ?
C3 C2 C1 . . 116.9(3) ?
C4 C3 C2 . . 121.4(4) ?
C4 C3 H3A . . 119.3 ?
C2 C3 H3A . . 119.3 ?
C3 C4 C5 . . 120.9(3) ?
C3 C4 H4A . . 119.5 ?
C5 C4 H4A . . 119.5 ?
C6 C5 C4 . . 121.2(4) ?
C6 C5 H5A . . 119.4 ?
C4 C5 H5A . . 119.4 ?
C5 C6 C1 . . 120.8(4) ?
C5 C6 H6A . . 119.6 ?
C1 C6 H6A . . 119.6 ?
C1 N1 O1 . . 112.9(3) ?
C2 N2 O2 . . 118.5(3) ?
N1 O1 H1 . . 97(4) ?
N2 O2 H2 . . 105(4) ?

loop_
_geom_bond_atom_site_label_1
_geom_bond_atom_site_label_2
_geom_bond_site_symmetry_2
_geom_bond_distance
_geom_bond_publ_flag
C1 N1 . 1.309(5) ?
C1 C6 . 1.420(5) ?
C1 C2 . 1.462(5) ?
C2 N2 . 1.299(4) ?
C2 C3 . 1.450(5) ?
C3 C4 . 1.326(6) ?
C3 H3A . 0.9300 ?
C4 C5 . 1.425(6) ?
C4 H4A . 0.9300 ?
C5 C6 . 1.342(5) ?
C5 H5A . 0.9300 ?
C6 H6A . 0.9300 ?
N1 O1 . 1.375(4) ?
N2 O2 . 1.377(4) ?
O1 H1 . 0.85(7) ?
O2 H2 . 1.06(8) ?

loop_
_geom_hbond_atom_site_label_D
_geom_hbond_atom_site_label_H
_geom_hbond_atom_site_label_A
_geom_hbond_site_symmetry_A
_geom_hbond_distance_DH
_geom_hbond_distance_HA
_geom_hbond_distance_DA
_geom_hbond_angle_DHA
O1 H1 N2 2_664 0.85(7) 1.92(7) 2.745(4) 162(6)
O2 H2 N1 . 1.06(8) 1.57(8) 2.532(4) 147(6)

loop_
_cod_related_entry_id
_cod_related_entry_database
_cod_related_entry_code
1 ChemSpider 29337921
